data_1545984
loop_
_publ_author_name
'Wheatley, Andrew'
'Peel, Andrew'
'Ackroyd, Ryan'

_publ_section_title
;
 Metal exchange in lithiocuprates: implications for our understanding of
 structure and reactivity
;
_journal_name_full 'Chem. Sci.'
_journal_paper_doi 10.1039/C7SC01423F
_journal_year 2017
_chemical_formula_moiety 'C24 H60 Br Cu0.09 Li2.91 N6'
_chemical_formula_sum 'C24 H60 Br Cu0.09 Li2.91 N6'
_chemical_formula_weight 538.60
_space_group_crystal_system monoclinic
_space_group_IT_number 14
_space_group_name_Hall '-P 2ybc'
_space_group_name_H-M_alt 'P 1 21/c 1'
_symmetry_space_group_name_Hall '-P 2ybc'
_symmetry_space_group_name_H-M 'P 1 21/c 1'
_atom_sites_solution_hydrogens geom
_audit_creation_method SHELXL-2014/7
_audit_update_record
;
2017-03-26 deposited with the CCDC.
2017-05-03 downloaded from the CCDC.
;
_cell_angle_alpha 90
_cell_angle_beta 118.227(2)
_cell_angle_gamma 90
_cell_formula_units_Z 4
_cell_length_a 17.7591(8)
_cell_length_b 12.2389(6)
_cell_length_c 17.2889(8)
_cell_measurement_reflns_used 7628
_cell_measurement_temperature 180(2)
_cell_measurement_theta_max 66.05
_cell_measurement_theta_min 4.587
_cell_volume 3310.9(3)
_computing_cell_refinement 'SAINT (Bruker, 2014)'
_computing_data_collection 'APEX2 (Bruker, 2014)'
_computing_data_reduction SAINT
_computing_molecular_graphics 'Mercury (Macrae et al., 2008)'
_computing_publication_material SHELXL
_computing_structure_refinement 'SHELXL (Sheldrick, 2015)'
_computing_structure_solution 'SHELXT (Sheldrick, 2015)'
_diffrn_ambient_temperature 180(2)
_diffrn_measured_fraction_theta_full 0.993
_diffrn_measured_fraction_theta_max 0.993
_diffrn_measurement_device_type 'Bruker D8-QUEST PHOTON-100'
_diffrn_measurement_method 'Thin slice \w and \f scans'
_diffrn_radiation_source 'Incoatec I\mS Cu microsource'
_diffrn_radiation_type CuK\a
_diffrn_radiation_wavelength 1.54184
_diffrn_reflns_av_R_equivalents 0.0843
_diffrn_reflns_av_unetI/netI 0.0927
_diffrn_reflns_Laue_measured_fraction_full 0.993
_diffrn_reflns_Laue_measured_fraction_max 0.993
_diffrn_reflns_limit_h_max 21
_diffrn_reflns_limit_h_min -21
_diffrn_reflns_limit_k_max 14
_diffrn_reflns_limit_k_min -14
_diffrn_reflns_limit_l_max 20
_diffrn_reflns_limit_l_min -20
_diffrn_reflns_number 25251
_diffrn_reflns_point_group_measured_fraction_full 0.993
_diffrn_reflns_point_group_measured_fraction_max 0.993
_diffrn_reflns_theta_full 66.842
_diffrn_reflns_theta_max 66.842
_diffrn_reflns_theta_min 2.824
_exptl_absorpt_coefficient_mu 1.878
_exptl_absorpt_correction_T_max 0.7528
_exptl_absorpt_correction_T_min 0.6446
_exptl_absorpt_correction_type multi-scan
_exptl_absorpt_process_details
;
multi-scan from symmetry-related measurements 'SADABS (Bruker, 2014)' 
;
_exptl_crystal_colour colourless
_exptl_crystal_density_diffrn 1.081
_exptl_crystal_description block
_exptl_crystal_F_000 1169
_exptl_crystal_size_max 0.110
_exptl_crystal_size_mid 0.100
_exptl_crystal_size_min 0.080
_refine_diff_density_max 0.510
_refine_diff_density_min -0.632
_refine_diff_density_rms 0.079
_refine_ls_extinction_method none
_refine_ls_goodness_of_fit_ref 1.117
_refine_ls_hydrogen_treatment constr
_refine_ls_matrix_type full
_refine_ls_number_parameters 317
_refine_ls_number_reflns 5837
_refine_ls_number_restraints 18
_refine_ls_restrained_S_all 1.116
_refine_ls_R_factor_all 0.1287
_refine_ls_R_factor_gt 0.0825
_refine_ls_shift/su_max 0.000
_refine_ls_shift/su_mean 0.000
_refine_ls_structure_factor_coef Fsqd
_refine_ls_weighting_details 'w=1/[\s^2^(Fo^2^)+(0.0288P)^2^+10.3937P] where P=(Fo^2^+2Fc^2^)/3'
_refine_ls_weighting_scheme calc
_refine_ls_wR_factor_gt 0.1401
_refine_ls_wR_factor_ref 0.1524
_reflns_Friedel_coverage 0.000
_reflns_number_gt 3931
_reflns_number_total 5837
_reflns_threshold_expression 'I > 2\s(I)'
_cod_data_source_file c7sc01423f2.cif
_cod_data_source_block aw1604
_cod_database_code 1545984
_shelx_shelxl_version_number 2014/7
_shelx_space_group_comment
;
The symmetry employed for this shelxl refinement is uniquely defined
by the following loop, which should always be used as a source of
symmetry information in preference to the above space-group names.
They are only intended as comments.
;
_shelx_estimated_absorpt_t_min 0.820
_shelx_estimated_absorpt_t_max 0.864

loop_
_space_group_symop_operation_xyz
'x, y, z'
'-x, y+1/2, -z+1/2'
'-x, -y, -z'
'x, -y-1/2, z-1/2'

loop_
_atom_site_label
_atom_site_type_symbol
_atom_site_fract_x
_atom_site_fract_y
_atom_site_fract_z
_atom_site_U_iso_or_equiv
_atom_site_adp_type
_atom_site_occupancy
_atom_site_site_symmetry_order
_atom_site_calc_flag
_atom_site_refinement_flags_posn
_atom_site_refinement_flags_adp
_atom_site_refinement_flags_occupancy
_atom_site_disorder_assembly
_atom_site_disorder_group
Cu1 Cu 0.2202(7) 0.5122(11) 0.7509(8) 0.022(3) Uani 0.094(3) 1 d . U P A 1
Li1 Li 0.2377(9) 0.4919(13) 0.7430(10) 0.023(4) Uani 0.906(3) 1 d . U P A 2
N1 N 0.1610(3) 0.4148(3) 0.7813(3) 0.0218(10) Uani 1 1 d . . . . .
N2 N 0.2791(3) 0.6270(3) 0.7102(3) 0.0262(10) Uani 1 1 d . . . . .
N4 N 0.0865(3) 0.2102(3) 0.5818(3) 0.0268(11) Uani 1 1 d . . . . .
N5 N 0.5066(3) 0.5049(4) 0.8066(3) 0.0290(11) Uani 1 1 d . . . . .
N3 N 0.1858(3) 0.1118(3) 0.7613(3) 0.0263(11) Uani 1 1 d . . . . .
N6 N 0.4261(3) 0.5143(4) 0.6100(3) 0.0312(11) Uani 1 1 d . . . . .
C4 C 0.0718(3) 0.4517(4) 0.7414(4) 0.0278(13) Uani 1 1 d . . . . .
H4A H 0.0688 0.5152 0.7763 0.033 Uiso 1 1 calc R U . . .
Br1 Br 0.31212(4) 0.32918(5) 0.70674(5) 0.03773(19) Uani 1 1 d . . . . .
C15 C 0.1256(4) 0.0519(4) 0.6820(4) 0.0349(15) Uani 1 1 d . . . . .
H15A H 0.0677 0.0549 0.6767 0.042 Uiso 1 1 calc R U . . .
H15B H 0.1431 -0.0258 0.6876 0.042 Uiso 1 1 calc R U . . .
C6 C 0.0443(3) 0.4910(5) 0.6488(4) 0.0336(14) Uani 1 1 d . . . . .
H6A H -0.0152 0.5157 0.6220 0.050 Uiso 1 1 calc R U . . .
H6B H 0.0810 0.5518 0.6504 0.050 Uiso 1 1 calc R U . . .
H6C H 0.0495 0.4310 0.6140 0.050 Uiso 1 1 calc R U . . .
C22 C 0.5176(4) 0.5008(5) 0.6690(4) 0.0405(16) Uani 1 1 d . . . . .
H22A H 0.5451 0.5736 0.6833 0.049 Uiso 1 1 calc R U . . .
H22B H 0.5432 0.4585 0.6385 0.049 Uiso 1 1 calc R U . . .
C1 C 0.1955(4) 0.3907(5) 0.8742(3) 0.0307(13) Uani 1 1 d . . . . .
H1A H 0.1613 0.3294 0.8801 0.037 Uiso 1 1 calc R U . . .
C21 C 0.5357(4) 0.4436(5) 0.7525(4) 0.0382(15) Uani 1 1 d . . . . .
H21A H 0.5073 0.3713 0.7382 0.046 Uiso 1 1 calc R U . . .
H21B H 0.5981 0.4310 0.7871 0.046 Uiso 1 1 calc R U . . .
C7 C 0.2957(4) 0.7081(4) 0.7784(4) 0.0357(15) Uani 1 1 d . . . . .
H7A H 0.3202 0.7745 0.7650 0.043 Uiso 1 1 calc R U . . .
C16 C 0.1233(4) 0.0991(4) 0.6010(4) 0.0363(15) Uani 1 1 d . . . . .
H16A H 0.1821 0.1015 0.6085 0.044 Uiso 1 1 calc R U . . .
H16B H 0.0888 0.0508 0.5505 0.044 Uiso 1 1 calc R U . . .
C14 C 0.2732(3) 0.0729(5) 0.7895(4) 0.0419(16) Uani 1 1 d . . . . .
H14A H 0.2879 0.0847 0.7422 0.063 Uiso 1 1 calc R U . . .
H14B H 0.3132 0.1133 0.8419 0.063 Uiso 1 1 calc R U . . .
H14C H 0.2768 -0.0052 0.8032 0.063 Uiso 1 1 calc R U . . .
C10 C 0.2192(3) 0.6671(5) 0.6230(4) 0.0328(13) Uani 1 1 d . . . . .
H10A H 0.1647 0.6860 0.6238 0.039 Uiso 1 1 calc R U . . .
C13 C 0.1644(4) 0.0936(5) 0.8328(4) 0.0390(15) Uani 1 1 d . . . . .
H13A H 0.1062 0.1193 0.8145 0.059 Uiso 1 1 calc R U . . .
H13B H 0.1682 0.0154 0.8464 0.059 Uiso 1 1 calc R U . . .
H13C H 0.2047 0.1340 0.8850 0.059 Uiso 1 1 calc R U . . .
C20 C 0.5197(4) 0.4382(5) 0.8821(4) 0.0511(18) Uani 1 1 d . . . . .
H20A H 0.4867 0.3704 0.8616 0.077 Uiso 1 1 calc R U . . .
H20B H 0.5806 0.4207 0.9168 0.077 Uiso 1 1 calc R U . . .
H20C H 0.5006 0.4788 0.9186 0.077 Uiso 1 1 calc R U . . .
C5 C 0.0104(4) 0.3635(5) 0.7412(4) 0.0412(16) Uani 1 1 d . . . . .
H5A H -0.0479 0.3927 0.7139 0.062 Uiso 1 1 calc R U . . .
H5B H 0.0127 0.3000 0.7079 0.062 Uiso 1 1 calc R U . . .
H5C H 0.0273 0.3416 0.8017 0.062 Uiso 1 1 calc R U . . .
C18 C -0.0070(4) 0.2059(5) 0.5479(4) 0.0482(18) Uani 1 1 d . . . . .
H18A H -0.0196 0.1714 0.5917 0.072 Uiso 1 1 calc R U . . .
H18B H -0.0303 0.2802 0.5361 0.072 Uiso 1 1 calc R U . . .
H18C H -0.0332 0.1632 0.4935 0.072 Uiso 1 1 calc R U . . .
C24 C 0.3913(4) 0.4131(5) 0.5601(4) 0.0434(16) Uani 1 1 d . . . . .
H24A H 0.4001 0.3528 0.6008 0.065 Uiso 1 1 calc R U . . .
H24B H 0.3300 0.4222 0.5206 0.065 Uiso 1 1 calc R U . . .
H24C H 0.4205 0.3968 0.5255 0.065 Uiso 1 1 calc R U . . .
C3 C 0.2878(4) 0.3522(5) 0.9123(4) 0.0407(16) Uani 1 1 d . . . . .
H3A H 0.3103 0.3363 0.9750 0.061 Uiso 1 1 calc R U . . .
H3B H 0.2901 0.2860 0.8816 0.061 Uiso 1 1 calc R U . . .
H3C H 0.3223 0.4097 0.9049 0.061 Uiso 1 1 calc R U . . .
C11 C 0.1991(4) 0.5776(5) 0.5552(4) 0.0379(15) Uani 1 1 d . . . . .
H11A H 0.1589 0.6054 0.4970 0.057 Uiso 1 1 calc R U . . .
H11B H 0.2520 0.5545 0.5552 0.057 Uiso 1 1 calc R U . . .
H11C H 0.1737 0.5151 0.5698 0.057 Uiso 1 1 calc R U . . .
C9 C 0.2158(4) 0.7433(5) 0.7856(5) 0.0536(19) Uani 1 1 d . . . . .
H9A H 0.2321 0.7975 0.8325 0.080 Uiso 1 1 calc R U . . .
H9B H 0.1739 0.7754 0.7298 0.080 Uiso 1 1 calc R U . . .
H9C H 0.1908 0.6794 0.7990 0.080 Uiso 1 1 calc R U . . .
C2 C 0.1936(4) 0.4858(5) 0.9312(4) 0.0483(18) Uani 1 1 d . . . . .
H2A H 0.2181 0.4618 0.9925 0.072 Uiso 1 1 calc R U . . .
H2B H 0.2272 0.5470 0.9271 0.072 Uiso 1 1 calc R U . . .
H2C H 0.1344 0.5093 0.9105 0.072 Uiso 1 1 calc R U . . .
C17 C 0.1034(5) 0.2622(5) 0.5150(4) 0.0513(19) Uani 1 1 d . . . . .
H17A H 0.0788 0.3358 0.5027 0.077 Uiso 1 1 calc R U . . .
H17B H 0.1652 0.2669 0.5366 0.077 Uiso 1 1 calc R U . . .
H17C H 0.0774 0.2186 0.4610 0.077 Uiso 1 1 calc R U . . .
C12 C 0.2494(4) 0.7698(5) 0.5945(5) 0.0509(18) Uani 1 1 d . . . . .
H12A H 0.2060 0.7916 0.5356 0.076 Uiso 1 1 calc R U . . .
H12B H 0.2584 0.8292 0.6360 0.076 Uiso 1 1 calc R U . . .
H12C H 0.3032 0.7540 0.5938 0.076 Uiso 1 1 calc R U . . .
C8 C 0.3610(4) 0.6647(6) 0.8661(4) 0.0527(18) Uani 1 1 d . . . . .
H8A H 0.3719 0.7193 0.9116 0.079 Uiso 1 1 calc R U . . .
H8B H 0.3395 0.5975 0.8796 0.079 Uiso 1 1 calc R U . . .
H8C H 0.4143 0.6489 0.8643 0.079 Uiso 1 1 calc R U . . .
C19 C 0.5560(4) 0.6062(6) 0.8377(4) 0.057(2) Uani 1 1 d . . . . .
H19A H 0.5473 0.6512 0.7872 0.086 Uiso 1 1 calc R U . . .
H19B H 0.5369 0.6467 0.8742 0.086 Uiso 1 1 calc R U . . .
H19C H 0.6168 0.5885 0.8725 0.086 Uiso 1 1 calc R U . . .
C23 C 0.4125(5) 0.6035(6) 0.5487(5) 0.062(2) Uani 1 1 d . . . . .
H23A H 0.3512 0.6122 0.5093 0.093 Uiso 1 1 calc R U . . .
H23B H 0.4356 0.6714 0.5816 0.093 Uiso 1 1 calc R U . . .
H23C H 0.4417 0.5868 0.5141 0.093 Uiso 1 1 calc R U . . .
Li3 Li 0.3713(6) 0.5318(8) 0.7082(6) 0.031(2) Uani 1 1 d . . . . .
Li2 Li 0.1717(5) 0.2811(7) 0.7161(6) 0.024(2) Uani 1 1 d . . . . .

loop_
_atom_site_aniso_label
_atom_site_aniso_U_11
_atom_site_aniso_U_22
_atom_site_aniso_U_33
_atom_site_aniso_U_23
_atom_site_aniso_U_13
_atom_site_aniso_U_12
Cu1 0.021(5) 0.024(5) 0.023(4) -0.001(3) 0.012(3) 0.004(3)
Li1 0.022(5) 0.021(5) 0.024(5) -0.004(3) 0.011(3) 0.000(4)
N1 0.021(2) 0.027(2) 0.011(2) -0.0017(18) 0.002(2) 0.0049(19)
N2 0.024(3) 0.022(2) 0.023(3) -0.005(2) 0.004(2) -0.003(2)
N4 0.030(3) 0.025(2) 0.016(3) -0.0041(19) 0.004(2) -0.001(2)
N5 0.028(3) 0.031(3) 0.017(3) 0.000(2) 0.002(2) 0.001(2)
N3 0.021(3) 0.028(2) 0.024(3) 0.004(2) 0.006(2) 0.001(2)
N6 0.028(3) 0.042(3) 0.018(3) 0.003(2) 0.006(2) 0.001(2)
C4 0.029(3) 0.031(3) 0.026(4) 0.002(2) 0.015(3) 0.009(3)
Br1 0.0365(3) 0.0281(3) 0.0623(5) -0.0062(3) 0.0346(3) -0.0067(3)
C15 0.031(3) 0.023(3) 0.042(4) 0.004(3) 0.009(3) -0.005(3)
C6 0.024(3) 0.036(3) 0.034(4) 0.007(3) 0.008(3) 0.006(3)
C22 0.028(3) 0.064(4) 0.033(4) -0.004(3) 0.017(3) -0.001(3)
C1 0.030(3) 0.039(3) 0.016(3) -0.008(3) 0.005(3) -0.004(3)
C21 0.021(3) 0.044(4) 0.034(4) -0.004(3) 0.001(3) 0.010(3)
C7 0.046(4) 0.017(3) 0.043(4) -0.006(3) 0.021(4) -0.006(3)
C16 0.033(4) 0.030(3) 0.035(4) -0.010(3) 0.008(3) 0.003(3)
C14 0.024(3) 0.032(3) 0.059(5) 0.011(3) 0.011(4) 0.005(3)
C10 0.023(3) 0.033(3) 0.039(4) 0.010(3) 0.012(3) 0.000(3)
C13 0.040(4) 0.039(3) 0.038(4) 0.014(3) 0.017(3) -0.003(3)
C20 0.054(5) 0.064(4) 0.026(4) 0.018(3) 0.012(4) 0.021(4)
C5 0.028(3) 0.054(4) 0.046(4) 0.011(3) 0.021(3) 0.005(3)
C18 0.032(4) 0.044(4) 0.042(5) -0.007(3) -0.003(4) 0.001(3)
C24 0.041(4) 0.061(4) 0.031(4) -0.013(3) 0.020(4) -0.001(3)
C3 0.040(4) 0.042(4) 0.022(4) -0.002(3) 0.000(3) 0.001(3)
C11 0.028(3) 0.048(4) 0.024(4) 0.003(3) 0.001(3) -0.003(3)
C9 0.068(5) 0.040(4) 0.063(5) 0.002(3) 0.039(4) 0.020(4)
C2 0.068(5) 0.055(4) 0.028(4) -0.009(3) 0.029(4) 0.002(4)
C17 0.082(6) 0.045(4) 0.022(4) -0.001(3) 0.020(4) -0.004(4)
C12 0.043(4) 0.040(4) 0.062(5) 0.019(3) 0.018(4) -0.002(3)
C8 0.049(4) 0.058(4) 0.040(4) -0.024(4) 0.012(4) -0.007(4)
C19 0.043(4) 0.064(5) 0.045(5) -0.023(4) 0.006(4) -0.021(4)
C23 0.074(5) 0.071(5) 0.062(5) 0.029(4) 0.050(5) 0.012(4)
Li3 0.025(5) 0.040(5) 0.027(6) -0.003(4) 0.011(5) -0.003(4)
Li2 0.020(5) 0.028(5) 0.021(5) 0.005(4) 0.007(5) 0.003(4)

loop_
_atom_type_symbol
_atom_type_description
_atom_type_scat_dispersion_real
_atom_type_scat_dispersion_imag
_atom_type_scat_source
C C 0.0181 0.0091 'International Tables Vol C Tables 4.2.6.8 and 6.1.1.4'
H H 0.0000 0.0000 'International Tables Vol C Tables 4.2.6.8 and 6.1.1.4'
Li Li 0.0008 0.0003 'International Tables Vol C Tables 4.2.6.8 and 6.1.1.4'
N N 0.0311 0.0180 'International Tables Vol C Tables 4.2.6.8 and 6.1.1.4'
Cu Cu -1.9646 0.5888 'International Tables Vol C Tables 4.2.6.8 and 6.1.1.4'
Br Br -0.6763 1.2805 'International Tables Vol C Tables 4.2.6.8 and 6.1.1.4'

loop_
_geom_angle_atom_site_label_1
_geom_angle_atom_site_label_2
_geom_angle_atom_site_label_3
_geom_angle
N1 Cu1 N2 176.0(7)
N1 Cu1 Li2 43.6(3)
N2 Cu1 Li2 137.2(6)
N1 Cu1 Li3 143.0(6)
N2 Cu1 Li3 40.0(3)
Li2 Cu1 Li3 103.2(4)
N2 Li1 N1 151.6(8)
N2 Li1 Br1 105.4(6)
N1 Li1 Br1 102.6(6)
N2 Li1 Li3 47.2(4)
N1 Li1 Li3 160.7(8)
Br1 Li1 Li3 60.0(4)
N2 Li1 Li2 154.6(7)
N1 Li1 Li2 47.3(4)
Br1 Li1 Li2 58.4(4)
Li3 Li1 Li2 117.8(6)
C1 N1 C4 112.3(4)
C1 N1 Cu1 116.9(5)
C4 N1 Cu1 107.8(5)
C1 N1 Li1 117.6(6)
C4 N1 Li1 116.7(5)
C1 N1 Li2 110.2(4)
C4 N1 Li2 110.4(4)
Cu1 N1 Li2 98.5(5)
Li1 N1 Li2 86.5(5)
C10 N2 C7 112.0(4)
C10 N2 Li1 112.7(5)
C7 N2 Li1 107.1(5)
C10 N2 Li3 112.2(4)
C7 N2 Li3 123.3(5)
Li1 N2 Li3 86.4(5)
C10 N2 Cu1 110.0(5)
C7 N2 Cu1 97.4(5)
Li3 N2 Cu1 99.1(5)
C17 N4 C16 110.0(4)
C17 N4 C18 108.2(5)
C16 N4 C18 110.5(4)
C17 N4 Li2 110.8(4)
C16 N4 Li2 96.5(4)
C18 N4 Li2 120.1(4)
C20 N5 C19 109.2(5)
C20 N5 C21 109.1(4)
C19 N5 C21 109.6(5)
C20 N5 Li3 115.2(4)
C19 N5 Li3 113.6(4)
C21 N5 Li3 99.7(4)
C14 N3 C13 108.9(4)
C14 N3 C15 109.5(4)
C13 N3 C15 110.2(4)
C14 N3 Li2 110.4(4)
C13 N3 Li2 114.4(4)
C15 N3 Li2 103.2(4)
C23 N6 C22 109.8(5)
C23 N6 C24 109.0(5)
C22 N6 C24 109.5(5)
C23 N6 Li3 118.5(4)
C22 N6 Li3 102.1(4)
C24 N6 Li3 107.5(4)
N1 C4 C6 109.3(4)
N1 C4 C5 113.1(4)
C6 C4 C5 110.4(5)
N1 C4 H4A 108.0
C6 C4 H4A 108.0
C5 C4 H4A 108.0
Li1 Br1 Li2 63.8(4)
Li1 Br1 Li3 62.4(4)
Li2 Br1 Li3 125.5(3)
N3 C15 C16 111.5(4)
N3 C15 H15A 109.3
C16 C15 H15A 109.3
N3 C15 H15B 109.3
C16 C15 H15B 109.3
H15A C15 H15B 108.0
C4 C6 H6A 109.5
C4 C6 H6B 109.5
H6A C6 H6B 109.5
C4 C6 H6C 109.5
H6A C6 H6C 109.5
H6B C6 H6C 109.5
N6 C22 C21 112.8(5)
N6 C22 H22A 109.0
C21 C22 H22A 109.0
N6 C22 H22B 109.0
C21 C22 H22B 109.0
H22A C22 H22B 107.8
N1 C1 C3 110.2(4)
N1 C1 C2 115.5(5)
C3 C1 C2 107.6(5)
N1 C1 H1A 107.7
C3 C1 H1A 107.7
C2 C1 H1A 107.7
N5 C21 C22 113.2(5)
N5 C21 H21A 108.9
C22 C21 H21A 108.9
N5 C21 H21B 108.9
C22 C21 H21B 108.9
H21A C21 H21B 107.7
N2 C7 C8 109.8(5)
N2 C7 C9 114.4(5)
C8 C7 C9 108.5(5)
N2 C7 H7A 108.0
C8 C7 H7A 108.0
C9 C7 H7A 108.0
N4 C16 C15 112.3(4)
N4 C16 H16A 109.1
C15 C16 H16A 109.1
N4 C16 H16B 109.1
C15 C16 H16B 109.1
H16A C16 H16B 107.9
N3 C14 H14A 109.5
N3 C14 H14B 109.5
H14A C14 H14B 109.5
N3 C14 H14C 109.5
H14A C14 H14C 109.5
H14B C14 H14C 109.5
N2 C10 C11 110.1(5)
N2 C10 C12 114.3(5)
C11 C10 C12 109.4(5)
N2 C10 H10A 107.6
C11 C10 H10A 107.6
C12 C10 H10A 107.6
N3 C13 H13A 109.5
N3 C13 H13B 109.5
H13A C13 H13B 109.5
N3 C13 H13C 109.5
H13A C13 H13C 109.5
H13B C13 H13C 109.5
N5 C20 H20A 109.5
N5 C20 H20B 109.5
H20A C20 H20B 109.5
N5 C20 H20C 109.5
H20A C20 H20C 109.5
H20B C20 H20C 109.5
C4 C5 H5A 109.5
C4 C5 H5B 109.5
H5A C5 H5B 109.5
C4 C5 H5C 109.5
H5A C5 H5C 109.5
H5B C5 H5C 109.5
N4 C18 H18A 109.5
N4 C18 H18B 109.5
H18A C18 H18B 109.5
N4 C18 H18C 109.5
H18A C18 H18C 109.5
H18B C18 H18C 109.5
N6 C24 H24A 109.5
N6 C24 H24B 109.5
H24A C24 H24B 109.5
N6 C24 H24C 109.5
H24A C24 H24C 109.5
H24B C24 H24C 109.5
C1 C3 H3A 109.5
C1 C3 H3B 109.5
H3A C3 H3B 109.5
C1 C3 H3C 109.5
H3A C3 H3C 109.5
H3B C3 H3C 109.5
C10 C11 H11A 109.5
C10 C11 H11B 109.5
H11A C11 H11B 109.5
C10 C11 H11C 109.5
H11A C11 H11C 109.5
H11B C11 H11C 109.5
C7 C9 H9A 109.5
C7 C9 H9B 109.5
H9A C9 H9B 109.5
C7 C9 H9C 109.5
H9A C9 H9C 109.5
H9B C9 H9C 109.5
C1 C2 H2A 109.5
C1 C2 H2B 109.5
H2A C2 H2B 109.5
C1 C2 H2C 109.5
H2A C2 H2C 109.5
H2B C2 H2C 109.5
N4 C17 H17A 109.5
N4 C17 H17B 109.5
H17A C17 H17B 109.5
N4 C17 H17C 109.5
H17A C17 H17C 109.5
H17B C17 H17C 109.5
C10 C12 H12A 109.5
C10 C12 H12B 109.5
H12A C12 H12B 109.5
C10 C12 H12C 109.5
H12A C12 H12C 109.5
H12B C12 H12C 109.5
C7 C8 H8A 109.5
C7 C8 H8B 109.5
H8A C8 H8B 109.5
C7 C8 H8C 109.5
H8A C8 H8C 109.5
H8B C8 H8C 109.5
N5 C19 H19A 109.5
N5 C19 H19B 109.5
H19A C19 H19B 109.5
N5 C19 H19C 109.5
H19A C19 H19C 109.5
H19B C19 H19C 109.5
N6 C23 H23A 109.5
N6 C23 H23B 109.5
H23A C23 H23B 109.5
N6 C23 H23C 109.5
H23A C23 H23C 109.5
H23B C23 H23C 109.5
N2 Li3 N5 131.7(5)
N2 Li3 N6 133.2(5)
N5 Li3 N6 82.6(3)
N2 Li3 Br1 102.5(4)
N5 Li3 Br1 98.5(4)
N6 Li3 Br1 101.8(3)
N2 Li3 Li1 46.4(4)
N5 Li3 Li1 122.7(5)
N6 Li3 Li1 147.4(5)
Br1 Li3 Li1 57.7(4)
N2 Li3 Cu1 41.0(3)
N5 Li3 Cu1 123.4(4)
N6 Li3 Cu1 150.4(5)
Br1 Li3 Cu1 63.5(3)
N1 Li2 N3 125.8(4)
N1 Li2 N4 132.9(4)
N3 Li2 N4 84.9(3)
N1 Li2 Br1 101.1(4)
N3 Li2 Br1 106.4(3)
N4 Li2 Br1 102.4(3)
N1 Li2 Li1 46.2(4)
N3 Li2 Li1 148.4(5)
N4 Li2 Li1 123.5(5)
Br1 Li2 Li1 57.8(3)
N1 Li2 Cu1 37.9(3)
N3 Li2 Cu1 150.1(5)
N4 Li2 Cu1 124.7(4)
Br1 Li2 Cu1 66.6(3)

loop_
_geom_bond_atom_site_label_1
_geom_bond_atom_site_label_2
_geom_bond_distance
Cu1 N1 1.823(13)
Cu1 N2 2.064(13)
Cu1 Li2 2.935(15)
Cu1 Li3 3.109(14)
Li1 N2 1.997(16)
Li1 N1 2.009(16)
Li1 Br1 2.624(14)
Li1 Li3 2.751(17)
Li1 Li2 2.781(18)
N1 C1 1.454(6)
N1 C4 1.469(6)
N1 Li2 2.047(9)
N2 C10 1.458(7)
N2 C7 1.461(6)
N2 Li3 2.022(10)
N4 C17 1.469(7)
N4 C16 1.477(6)
N4 C18 1.478(7)
N4 Li2 2.260(10)
N5 C20 1.462(7)
N5 C19 1.466(7)
N5 C21 1.471(7)
N5 Li3 2.215(11)
N3 C14 1.469(6)
N3 C13 1.470(6)
N3 C15 1.474(7)
N3 Li2 2.187(10)
N6 C23 1.460(7)
N6 C22 1.463(7)
N6 C24 1.469(7)
N6 Li3 2.333(10)
C4 C6 1.515(7)
C4 C5 1.533(7)
C4 H4A 1.0000
Br1 Li2 2.640(8)
Br1 Li3 2.688(9)
C15 C16 1.497(7)
C15 H15A 0.9900
C15 H15B 0.9900
C6 H6A 0.9800
C6 H6B 0.9800
C6 H6C 0.9800
C22 C21 1.496(8)
C22 H22A 0.9900
C22 H22B 0.9900
C1 C3 1.523(7)
C1 C2 1.535(7)
C1 H1A 1.0000
C21 H21A 0.9900
C21 H21B 0.9900
C7 C8 1.504(8)
C7 C9 1.542(8)
C7 H7A 1.0000
C16 H16A 0.9900
C16 H16B 0.9900
C14 H14A 0.9800
C14 H14B 0.9800
C14 H14C 0.9800
C10 C11 1.519(8)
C10 C12 1.536(7)
C10 H10A 1.0000
C13 H13A 0.9800
C13 H13B 0.9800
C13 H13C 0.9800
C20 H20A 0.9800
C20 H20B 0.9800
C20 H20C 0.9800
C5 H5A 0.9800
C5 H5B 0.9800
C5 H5C 0.9800
C18 H18A 0.9800
C18 H18B 0.9800
C18 H18C 0.9800
C24 H24A 0.9800
C24 H24B 0.9800
C24 H24C 0.9800
C3 H3A 0.9800
C3 H3B 0.9800
C3 H3C 0.9800
C11 H11A 0.9800
C11 H11B 0.9800
C11 H11C 0.9800
C9 H9A 0.9800
C9 H9B 0.9800
C9 H9C 0.9800
C2 H2A 0.9800
C2 H2B 0.9800
C2 H2C 0.9800
C17 H17A 0.9800
C17 H17B 0.9800
C17 H17C 0.9800
C12 H12A 0.9800
C12 H12B 0.9800
C12 H12C 0.9800
C8 H8A 0.9800
C8 H8B 0.9800
C8 H8C 0.9800
C19 H19A 0.9800
C19 H19B 0.9800
C19 H19C 0.9800
C23 H23A 0.9800
C23 H23B 0.9800
C23 H23C 0.9800
